data_2310627
loop_
_publ_author_name
'Lindqvist, I.'

_publ_section_title
;
 On the crystal structure of silver thiocyanate
;
_journal_name_full 'Acta Crystallographica (1,1948-23,1967)'
_journal_page_first 29
_journal_page_last 32
_journal_volume 10
_journal_year 1957
_chemical_formula_sum 'C Ag N S'
_chemical_name_systematic 'Ag (S C N)'
_space_group_IT_number 15
_symmetry_space_group_name_Hall '-C 2yc'
_symmetry_space_group_name_H-M 'C 1 2/c 1'
_cell_angle_alpha 90
_cell_angle_beta 138.6
_cell_angle_gamma 90
_cell_formula_units_Z 8
_cell_length_a 8.74
_cell_length_b 7.96
_cell_length_c 12.32
_cell_volume 566.815
_citation_journal_id_ASTM ACCRA9
_cod_data_source_file Lindqvist_ACCRA9_1957_216.cif
_cod_data_source_block C1Ag1N1S1
_cod_original_cell_volume 566.8151
_cod_original_formula_sum 'C1 Ag1 N1 S1'
_cod_database_code 2310627

loop_
_symmetry_equiv_pos_as_xyz
x,y,z
-x,y,-z+1/2
-x,-y,-z
x,-y,z-1/2
x+1/2,y+1/2,z
-x+1/2,y+1/2,-z+1/2
-x+1/2,-y+1/2,-z
x+1/2,-y+1/2,z-1/2

loop_
_atom_site_label
_atom_site_type_symbol
_atom_site_fract_x
_atom_site_fract_y
_atom_site_fract_z
_atom_site_occupancy
_atom_site_U_iso_or_equiv
C1 C+4 0.465 0.186 0.089 1 0.0
Ag1 Ag+1 0.048 0.105 0.404 1 0.0
S1 S-2 0.211 0.217 0.7 1 0.0
N1 N-3 0.349 0.067 0.047 1 0.0
